data_1503830
loop_
_publ_author_name
'Lee, Hayan'
'Lee, Shim Sung'

_publ_section_title
;
 Thiaoxaaza-macrocyclic chromoionophores as mercury(II) sensors: synthesis
 and color modulation.
;
_journal_issue 6
_journal_name_full 'Organic letters'
_journal_page_first 1393
_journal_page_last 1396
_journal_paper_doi 10.1021/ol900241p
_journal_volume 11
_journal_year 2009
_chemical_formula_sum 'C37 H35 N5 O4 S2'
_chemical_formula_weight 677.82
_chemical_name_systematic
; 
 ? 
;
_space_group_IT_number 12
_symmetry_cell_setting monoclinic
_symmetry_space_group_name_Hall '-C 2y'
_symmetry_space_group_name_H-M 'C 1 2/m 1'
_atom_sites_solution_hydrogens geom
_atom_sites_solution_primary direct
_atom_sites_solution_secondary difmap
_audit_creation_method SHELXTL
_cell_angle_alpha 90.00
_cell_angle_beta 98.657(2)
_cell_angle_gamma 90.00
_cell_formula_units_Z 4
_cell_length_a 36.187(4)
_cell_length_b 16.3790(19)
_cell_length_c 8.3869(10)
_cell_measurement_reflns_used 5637
_cell_measurement_temperature 173(2)
_cell_measurement_theta_max 26.89
_cell_measurement_theta_min 2.46
_cell_volume 4914.3(10)
_computing_cell_refinement 'Bruker SMART'
_computing_data_collection 'Bruker SMART'
_computing_data_reduction 'Bruker SAINT'
_computing_molecular_graphics 'Bruker SHELXTL'
_computing_publication_material 'Bruker SHELXTL'
_computing_structure_refinement 'Bruker SHELXTL'
_computing_structure_solution 'Bruker SHELXTL'
_diffrn_ambient_temperature 173(2)
_diffrn_measured_fraction_theta_full 0.996
_diffrn_measured_fraction_theta_max 0.996
_diffrn_measurement_device_type 'CCD area detector'
_diffrn_measurement_method 'phi and omega scans'
_diffrn_radiation_monochromator graphite
_diffrn_radiation_source 'fine-focus sealed tube'
_diffrn_radiation_type MoK\a
_diffrn_radiation_wavelength 0.71073
_diffrn_reflns_av_R_equivalents 0.1076
_diffrn_reflns_av_sigmaI/netI 0.0863
_diffrn_reflns_limit_h_max 45
_diffrn_reflns_limit_h_min -46
_diffrn_reflns_limit_k_max 20
_diffrn_reflns_limit_k_min -20
_diffrn_reflns_limit_l_max 10
_diffrn_reflns_limit_l_min -10
_diffrn_reflns_number 20962
_diffrn_reflns_theta_full 27.00
_diffrn_reflns_theta_max 27.00
_diffrn_reflns_theta_min 1.37
_exptl_absorpt_coefficient_mu 0.142
_exptl_absorpt_correction_T_max 0.9588
_exptl_absorpt_correction_T_min 0.9326
_exptl_absorpt_correction_type none
_exptl_crystal_colour red
_exptl_crystal_density_diffrn 0.916
_exptl_crystal_density_method 'not measured'
_exptl_crystal_description block
_exptl_crystal_F_000 1424
_exptl_crystal_size_max 0.50
_exptl_crystal_size_mid 0.40
_exptl_crystal_size_min 0.30
_refine_diff_density_max 0.719
_refine_diff_density_min -0.319
_refine_diff_density_rms 0.086
_refine_ls_extinction_method none
_refine_ls_goodness_of_fit_ref 1.093
_refine_ls_hydrogen_treatment constr
_refine_ls_matrix_type full
_refine_ls_number_parameters 239
_refine_ls_number_reflns 5543
_refine_ls_number_restraints 0
_refine_ls_restrained_S_all 1.093
_refine_ls_R_factor_all 0.1499
_refine_ls_R_factor_gt 0.1052
_refine_ls_shift/su_max 0.001
_refine_ls_shift/su_mean 0.000
_refine_ls_structure_factor_coef Fsqd
_refine_ls_weighting_details 'calc w=1/[\s^2^(Fo^2^)+(0.1231P)^2^+7.9515P] where P=(Fo^2^+2Fc^2^)/3'
_refine_ls_weighting_scheme calc
_refine_ls_wR_factor_gt 0.2482
_refine_ls_wR_factor_ref 0.2713
_reflns_number_gt 3713
_reflns_number_total 5543
_reflns_threshold_expression >2sigma(I)
_cod_data_source_file ol900241p_si_002.cif
_cod_data_source_block aaa
_cod_depositor_comments
;
The following automatic conversions were performed:

'_symmetry_cell_setting' value 'Monoclinic' changed to 'monoclinic'
according to /home/saulius/struct/CIF-dictionaries/cif_core.dic
dictionary named 'cif_core.dic' version 2.4.2 from 2011-04-26.

Automatic conversion script
Id: cif_fix_values 1715 2011-07-08 13:25:40Z adriana 
;
_cod_original_sg_symbol_H-M C2/m
_cod_database_code 1503830

loop_
_symmetry_equiv_pos_as_xyz
'x, y, z'
'-x, y, -z'
'x+1/2, y+1/2, z'
'-x+1/2, y+1/2, -z'
'-x, -y, -z'
'x, -y, z'
'-x+1/2, -y+1/2, -z'
'x+1/2, -y+1/2, z'

loop_
_atom_site_label
_atom_site_type_symbol
_atom_site_fract_x
_atom_site_fract_y
_atom_site_fract_z
_atom_site_U_iso_or_equiv
_atom_site_adp_type
_atom_site_occupancy
_atom_site_symmetry_multiplicity
_atom_site_calc_flag
_atom_site_refinement_flags
N1 N 0.72781(12) 0.5000 0.6343(5) 0.0322(10) Uani 1 2 d S
N2 N 0.77053(12) 0.5000 0.1790(5) 0.0331(10) Uani 1 2 d S
N3 N 0.9088(2) 0.4727(6) -0.0469(10) 0.051(3) Uani 0.50 1 d P
N4 N 0.9233(2) 0.5380(6) -0.0878(10) 0.048(2) Uani 0.50 1 d P
N5 N 1.05563(17) 0.5000 -0.3609(8) 0.092(3) Uani 1 2 d S
S1 S 0.70622(3) 0.70604(6) 0.08096(11) 0.0377(3) Uani 1 1 d .
O1 O 0.70348(7) 0.65467(15) 0.4757(3) 0.0374(6) Uani 1 1 d .
O2 O 1.06913(13) 0.5648(4) -0.3885(7) 0.136(2) Uani 1 1 d .
C1 C 0.80487(16) 0.5000 0.6449(6) 0.0400(13) Uani 1 2 d S
H1A H 0.8313 0.5000 0.6515 0.048 Uiso 1 2 calc SR
C2 C 0.78534(11) 0.5722(2) 0.6400(4) 0.0377(9) Uani 1 1 d .
H2A H 0.7980 0.6230 0.6389 0.045 Uiso 1 1 calc R
C3 C 0.74725(10) 0.5702(2) 0.6367(4) 0.0302(8) Uani 1 1 d .
C4 C 0.72405(12) 0.6464(2) 0.6347(4) 0.0401(9) Uani 1 1 d .
H4A H 0.7067 0.6423 0.7150 0.048 Uiso 1 1 calc R
H4B H 0.7404 0.6945 0.6616 0.048 Uiso 1 1 calc R
C5 C 0.67633(10) 0.7151(2) 0.4539(4) 0.0344(8) Uani 1 1 d .
C6 C 0.66814(11) 0.7668(2) 0.5740(4) 0.0397(9) Uani 1 1 d .
H6A H 0.6819 0.7633 0.6795 0.048 Uiso 1 1 calc R
C7 C 0.63984(11) 0.8236(3) 0.5399(5) 0.0479(11) Uani 1 1 d .
H7A H 0.6337 0.8582 0.6230 0.057 Uiso 1 1 calc R
C8 C 0.62060(12) 0.8303(3) 0.3873(5) 0.0544(12) Uani 1 1 d .
H8A H 0.6017 0.8705 0.3631 0.065 Uiso 1 1 calc R
C9 C 0.62895(11) 0.7781(3) 0.2685(5) 0.0454(10) Uani 1 1 d .
H9A H 0.6150 0.7822 0.1634 0.054 Uiso 1 1 calc R
C10 C 0.65663(10) 0.7206(2) 0.2969(4) 0.0356(9) Uani 1 1 d .
C11 C 0.66621(10) 0.6671(2) 0.1656(4) 0.0371(9) Uani 1 1 d .
H11A H 0.6444 0.6633 0.0791 0.044 Uiso 1 1 calc R
H11B H 0.6719 0.6115 0.2086 0.044 Uiso 1 1 calc R
C12 C 0.73117(11) 0.6128(2) 0.0477(4) 0.0378(9) Uani 1 1 d .
H12A H 0.7132 0.5722 -0.0063 0.045 Uiso 1 1 calc R
H12B H 0.7497 0.6246 -0.0251 0.045 Uiso 1 1 calc R
C13 C 0.75136(10) 0.5764(2) 0.2048(4) 0.0330(8) Uani 1 1 d .
H13A H 0.7698 0.6163 0.2571 0.040 Uiso 1 1 calc R
H13B H 0.7330 0.5662 0.2789 0.040 Uiso 1 1 calc R
C14 C 0.80392(15) 0.5000 0.1209(6) 0.0351(12) Uani 1 2 d S
C15 C 0.82213(11) 0.4263(3) 0.0913(4) 0.0412(9) Uani 1 1 d .
H15A H 0.8105 0.3757 0.1087 0.049 Uiso 1 1 calc R
C16 C 0.85603(12) 0.4264(3) 0.0384(5) 0.0521(11) Uani 1 1 d .
H16A H 0.8679 0.3762 0.0212 0.063 Uiso 1 1 calc R
C17 C 0.87332(17) 0.5000 0.0095(7) 0.0589(19) Uani 1 2 d S
C18 C 0.9571(2) 0.5000 -0.1556(9) 0.124(6) Uani 1 2 d S
C19 C 0.97272(16) 0.4289(7) -0.1881(8) 0.121(3) Uani 1 1 d .
H19A H 0.9615 0.3789 -0.1639 0.145 Uiso 1 1 calc R
C20A C 1.00531(15) 0.4285(5) -0.2573(7) 0.091(2) Uani 1 1 d .
H20A H 1.0164 0.3784 -0.2820 0.109 Uiso 1 1 calc R
C21 C 1.02077(19) 0.5000 -0.2886(8) 0.073(2) Uani 1 2 d S

loop_
_atom_site_aniso_label
_atom_site_aniso_U_11
_atom_site_aniso_U_22
_atom_site_aniso_U_33
_atom_site_aniso_U_23
_atom_site_aniso_U_13
_atom_site_aniso_U_12
N1 0.042(3) 0.032(2) 0.021(2) 0.000 -0.0006(18) 0.000
N2 0.038(2) 0.035(2) 0.028(2) 0.000 0.0091(18) 0.000
N3 0.052(5) 0.076(8) 0.027(4) -0.002(3) 0.016(3) -0.009(4)
N4 0.044(5) 0.077(6) 0.024(4) 0.005(3) 0.006(3) 0.005(4)
N5 0.029(3) 0.198(10) 0.051(4) 0.000 0.006(3) 0.000
S1 0.0451(6) 0.0352(5) 0.0341(5) 0.0050(4) 0.0099(4) 0.0061(4)
O1 0.0499(16) 0.0398(15) 0.0206(12) -0.0012(10) -0.0002(11) 0.0098(13)
O2 0.071(3) 0.227(7) 0.117(4) 0.038(4) 0.038(3) -0.029(4)
C1 0.036(3) 0.040(3) 0.041(3) 0.000 -0.003(2) 0.000
C2 0.046(2) 0.034(2) 0.0315(19) 0.0003(16) 0.0005(16) -0.0060(18)
C3 0.037(2) 0.0299(18) 0.0221(16) -0.0059(14) -0.0020(14) -0.0019(16)
C4 0.053(2) 0.040(2) 0.0253(18) -0.0008(16) -0.0009(16) 0.0077(19)
C5 0.036(2) 0.035(2) 0.0334(19) 0.0046(16) 0.0081(16) 0.0027(17)
C6 0.047(2) 0.042(2) 0.0300(19) -0.0003(16) 0.0058(16) 0.0023(19)
C7 0.045(2) 0.055(3) 0.045(2) 0.001(2) 0.0101(19) 0.017(2)
C8 0.038(2) 0.065(3) 0.060(3) 0.006(2) 0.008(2) 0.025(2)
C9 0.040(2) 0.057(3) 0.039(2) 0.0124(19) 0.0039(17) 0.018(2)
C10 0.0303(19) 0.042(2) 0.0337(19) 0.0029(16) 0.0029(15) 0.0004(16)
C11 0.038(2) 0.042(2) 0.0303(19) 0.0014(16) 0.0011(16) -0.0006(18)
C12 0.049(2) 0.039(2) 0.0265(18) -0.0022(16) 0.0088(16) 0.0071(18)
C13 0.038(2) 0.035(2) 0.0268(17) -0.0028(15) 0.0060(15) 0.0076(16)
C14 0.046(3) 0.040(3) 0.021(2) 0.000 0.009(2) 0.000
C15 0.046(2) 0.044(2) 0.033(2) -0.0011(17) 0.0082(17) 0.0052(19)
C16 0.041(2) 0.073(3) 0.043(2) -0.009(2) 0.0087(19) 0.016(2)
C17 0.035(3) 0.114(6) 0.029(3) 0.000 0.009(3) 0.000
C18 0.025(4) 0.32(2) 0.030(4) 0.000 0.000(3) 0.000
C19 0.044(4) 0.244(11) 0.072(4) 0.017(6) 0.002(3) -0.041(5)
C20A 0.051(3) 0.152(6) 0.069(4) -0.019(4) 0.006(3) -0.009(4)
C21 0.030(4) 0.147(8) 0.043(4) 0.000 0.008(3) 0.000

loop_
_atom_type_symbol
_atom_type_description
_atom_type_scat_dispersion_real
_atom_type_scat_dispersion_imag
_atom_type_scat_source
C C 0.0033 0.0016 'International Tables Vol C Tables 4.2.6.8 and 6.1.1.4'
H H 0.0000 0.0000 'International Tables Vol C Tables 4.2.6.8 and 6.1.1.4'
N N 0.0061 0.0033 'International Tables Vol C Tables 4.2.6.8 and 6.1.1.4'
O O 0.0106 0.0060 'International Tables Vol C Tables 4.2.6.8 and 6.1.1.4'
S S 0.1246 0.1234 'International Tables Vol C Tables 4.2.6.8 and 6.1.1.4'

loop_
_geom_angle_atom_site_label_1
_geom_angle_atom_site_label_2
_geom_angle_atom_site_label_3
_geom_angle
_geom_angle_site_symmetry_1
_geom_angle_site_symmetry_3
C3 N1 C3 117.3(4) . 6_565
C14 N2 C13 121.1(2) . 6_565
C14 N2 C13 121.1(2) . .
C13 N2 C13 117.6(4) 6_565 .
N4 N3 N3 104.7(14) 6_565 6_565
N4 N3 N4 72.6(15) 6_565 .
N3 N3 N4 32.1(4) 6_565 .
N4 N3 C17 168.8(16) 6_565 .
N3 N3 C17 72.7(4) 6_565 .
N4 N3 C17 104.2(6) . .
N3 N4 N4 75.3(14) 6_565 6_565
N3 N4 N3 43.3(14) 6_565 .
N4 N4 N3 32.1(4) 6_565 .
N3 N4 C18 141.1(17) 6_565 .
N4 N4 C18 66.4(4) 6_565 .
N3 N4 C18 98.2(6) . .
O2 N5 O2 123.4(8) . 6_565
O2 N5 C21 118.3(4) . .
O2 N5 C21 118.3(4) 6_565 .
C12 S1 C11 102.02(18) . .
C5 O1 C4 116.6(3) . .
C2 C1 C2 118.6(5) 6_565 .
C3 C2 C1 119.2(4) . .
N1 C3 C2 122.8(3) . .
N1 C3 C4 114.8(3) . .
C2 C3 C4 122.4(3) . .
O1 C4 C3 107.4(3) . .
C6 C5 O1 124.6(3) . .
C6 C5 C10 120.6(3) . .
O1 C5 C10 114.8(3) . .
C7 C6 C5 119.7(4) . .
C8 C7 C6 120.4(4) . .
C7 C8 C9 119.4(4) . .
C10 C9 C8 122.3(4) . .
C9 C10 C5 117.6(3) . .
C9 C10 C11 121.5(3) . .
C5 C10 C11 121.0(3) . .
C10 C11 S1 111.7(3) . .
C13 C12 S1 112.3(2) . .
N2 C13 C12 112.4(3) . .
N2 C14 C15 121.4(2) . 6_565
N2 C14 C15 121.4(2) . .
C15 C14 C15 117.1(5) 6_565 .
C16 C15 C14 121.3(4) . .
C15 C16 C17 120.4(4) . .
C16 C17 C16 119.4(5) 6_565 .
C16 C17 N3 137.6(5) 6_565 .
C16 C17 N3 103.0(4) . .
C16 C17 N3 103.0(4) 6_565 6_565
C16 C17 N3 137.6(5) . 6_565
N3 C17 N3 34.6(7) . 6_565
C19 C18 C19 120.6(9) 6_565 .
C19 C18 N4 143.3(7) 6_565 6_565
C19 C18 N4 96.1(5) . 6_565
C19 C18 N4 96.1(5) 6_565 .
C19 C18 N4 143.3(7) . .
N4 C18 N4 47.2(8) 6_565 .
C18 C19 C20A 120.0(9) . .
C21 C20A C19 118.8(8) . .
C20A C21 C20A 121.7(8) 6_565 .
C20A C21 N5 119.1(4) 6_565 .
C20A C21 N5 119.1(4) . .

loop_
_geom_bond_atom_site_label_1
_geom_bond_atom_site_label_2
_geom_bond_distance
_geom_bond_site_symmetry_2
N1 C3 1.346(4) .
N1 C3 1.346(4) 6_565
N2 C14 1.369(7) .
N2 C13 1.462(4) 6_565
N2 C13 1.462(4) .
N3 N4 0.692(8) 6_565
N3 N3 0.894(19) 6_565
N3 N4 1.261(9) .
N3 C17 1.501(10) .
N4 N3 0.692(8) 6_565
N4 N4 1.24(2) 6_565
N4 C18 1.553(11) .
N5 O2 1.205(6) .
N5 O2 1.205(6) 6_565
N5 C21 1.480(9) .
S1 C12 1.818(4) .
S1 C11 1.821(4) .
O1 C5 1.387(4) .
O1 C4 1.432(4) .
C1 C2 1.376(5) 6_565
C1 C2 1.376(5) .
C2 C3 1.375(5) .
C3 C4 1.503(5) .
C5 C6 1.382(5) .
C5 C10 1.403(5) .
C6 C7 1.381(5) .
C7 C8 1.366(6) .
C8 C9 1.380(6) .
C9 C10 1.369(5) .
C10 C11 1.488(5) .
C12 C13 1.528(5) .
C14 C15 1.415(5) 6_565
C14 C15 1.415(5) .
C15 C16 1.366(6) .
C16 C17 1.395(6) .
C17 C16 1.395(6) 6_565
C17 N3 1.501(10) 6_565
C18 C19 1.340(10) 6_565
C18 C19 1.340(10) .
C18 N4 1.553(11) 6_565
C19 C20A 1.391(8) .
C20A C21 1.341(7) .
C21 C20A 1.341(7) 6_565
